data_4134685
loop_
_publ_author_name
'Xie, Weilong'
'Heo, Joon'
'Kim, Dongwook'
'Chang, Sukbok'

_publ_section_title
;
 Copper-Catalyzed Direct C-H Alkylation of Polyfluoroarenes by Using
 Hydrocarbons as an Alkylating Source.
;
_journal_issue 16
_journal_name_full 'Journal of the American Chemical Society'
_journal_page_first 7487
_journal_page_last 7496
_journal_paper_doi 10.1021/jacs.0c00169
_journal_volume 142
_journal_year 2020
_chemical_formula_sum 'C23 H18 F4 O'
_chemical_formula_weight 386.37
_space_group_crystal_system monoclinic
_space_group_IT_number 14
_space_group_name_Hall '-P 2ybc'
_space_group_name_H-M_alt 'P 1 21/c 1'
_atom_sites_solution_hydrogens geom
_audit_creation_method SHELXL-2018/3
_cell_angle_alpha 90
_cell_angle_beta 98.73(3)
_cell_angle_gamma 90
_cell_formula_units_Z 4
_cell_length_a 13.666(3)
_cell_length_b 8.1460(16)
_cell_length_c 16.531(3)
_cell_measurement_reflns_used 26852
_cell_measurement_temperature 223(2)
_cell_measurement_theta_max 33.575
_cell_measurement_theta_min 0.418
_cell_volume 1819.0(6)
_computing_cell_refinement HKL3000sm
_computing_data_collection 'PAL BL2D-SMDC Program'
_computing_data_reduction HKL3000sm
_computing_structure_refinement SHELXL
_computing_structure_solution SHELXS
_diffrn_ambient_temperature 223(2)
_diffrn_measured_fraction_theta_full 1.000
_diffrn_measured_fraction_theta_max 0.967
_diffrn_measurement_device_type 'Rayonix MX225HS CCD area detector'
_diffrn_measurement_method 'omega scan'
_diffrn_radiation_type synchrotron
_diffrn_radiation_wavelength 0.730
_diffrn_reflns_av_R_equivalents 0.0409
_diffrn_reflns_av_unetI/netI 0.0327
_diffrn_reflns_Laue_measured_fraction_full 1.000
_diffrn_reflns_Laue_measured_fraction_max 0.967
_diffrn_reflns_limit_h_max 18
_diffrn_reflns_limit_h_min -18
_diffrn_reflns_limit_k_max 11
_diffrn_reflns_limit_k_min -11
_diffrn_reflns_limit_l_max 22
_diffrn_reflns_limit_l_min -22
_diffrn_reflns_number 16118
_diffrn_reflns_point_group_measured_fraction_full 1.000
_diffrn_reflns_point_group_measured_fraction_max 0.967
_diffrn_reflns_theta_full 25.976
_diffrn_reflns_theta_max 29.998
_diffrn_reflns_theta_min 1.548
_diffrn_source 'PLSII 2D bending magnet'
_exptl_absorpt_coefficient_mu 0.119
_exptl_absorpt_correction_T_max 1.000
_exptl_absorpt_correction_T_min 0.758
_exptl_absorpt_correction_type empirical
_exptl_absorpt_process_details 'HKL3000sm Scalepack'
_exptl_crystal_colour colorless
_exptl_crystal_density_diffrn 1.411
_exptl_crystal_description plate
_exptl_crystal_F_000 800
_exptl_crystal_size_max 0.055
_exptl_crystal_size_mid 0.052
_exptl_crystal_size_min 0.017
_refine_diff_density_max 0.160
_refine_diff_density_min -0.154
_refine_diff_density_rms 0.030
_refine_ls_extinction_coef 0.0083(18)
_refine_ls_extinction_expression Fc^*^=kFc[1+0.001xFc^2^\l^3^/sin(2\q)]^-1/4^
_refine_ls_extinction_method 'SHELXL-2018/3 (Sheldrick 2018)'
_refine_ls_goodness_of_fit_ref 1.000
_refine_ls_hydrogen_treatment constr
_refine_ls_matrix_type full
_refine_ls_number_parameters 318
_refine_ls_number_reflns 4741
_refine_ls_number_restraints 192
_refine_ls_restrained_S_all 0.990
_refine_ls_R_factor_all 0.0989
_refine_ls_R_factor_gt 0.0521
_refine_ls_shift/su_max 0.000
_refine_ls_shift/su_mean 0.000
_refine_ls_structure_factor_coef Fsqd
_refine_ls_weighting_details 'w=1/[\s^2^(Fo^2^)+(0.0909P)^2^] where P=(Fo^2^+2Fc^2^)/3'
_refine_ls_weighting_scheme calc
_refine_ls_wR_factor_gt 0.1656
_refine_ls_wR_factor_ref 0.1883
_reflns_Friedel_coverage 0.000
_reflns_number_gt 2107
_reflns_number_total 4741
_reflns_threshold_expression 'I > 2\s(I)'
_cod_data_source_file Prod-35.cif
_cod_data_source_block PO19075_014
_cod_depositor_comments 'Adding full bibliography for 4134682--4134685.cif.'
_cod_original_sg_symbol_H-M 'P 21/c'
_cod_database_code 4134685
_shelx_shelxl_version_number 2018/3
_shelx_space_group_comment
;
The symmetry employed for this shelxl refinement is uniquely defined
by the following loop, which should always be used as a source of
symmetry information in preference to the above space-group names.
They are only intended as comments.
;
_shelx_estimated_absorpt_t_min 0.994
_shelx_estimated_absorpt_t_max 0.998

loop_
_space_group_symop_operation_xyz
'x, y, z'
'-x, y+1/2, -z+1/2'
'-x, -y, -z'
'x, -y-1/2, z-1/2'

loop_
_atom_site_label
_atom_site_type_symbol
_atom_site_fract_x
_atom_site_fract_y
_atom_site_fract_z
_atom_site_U_iso_or_equiv
_atom_site_adp_type
_atom_site_occupancy
_atom_site_site_symmetry_order
_atom_site_calc_flag
_atom_site_refinement_flags_posn
_atom_site_refinement_flags_adp
_atom_site_refinement_flags_occupancy
_atom_site_disorder_assembly
_atom_site_disorder_group
C1 C 0.19285(15) 0.6337(3) 0.18017(13) 0.0881(6) Uani 1 1 d . . . . .
C2 C 0.20718(14) 0.4845(3) 0.21605(12) 0.0848(5) Uani 1 1 d . . . . .
H2 H 0.264655 0.464035 0.253688 0.102 Uiso 1 1 calc R U . . .
C3 C 0.13546(14) 0.3593(3) 0.19684(12) 0.0848(5) Uani 1 1 d . . . . .
C4 C 0.14717(17) 0.2014(3) 0.23186(14) 0.0950(6) Uani 1 1 d . . . . .
H4 H 0.204537 0.177233 0.268969 0.114 Uiso 1 1 calc R U . . .
C5 C 0.07685(19) 0.0828(3) 0.21295(16) 0.1114(7) Uani 1 1 d . . . . .
H5 H 0.085915 -0.022007 0.236690 0.134 Uiso 1 1 calc R U . . .
C6 C -0.0088(2) 0.1184(4) 0.15800(19) 0.1218(9) Uani 1 1 d . . . . .
H6 H -0.057429 0.036891 0.145504 0.146 Uiso 1 1 calc R U . . .
C7 C -0.02281(17) 0.2673(4) 0.12261(17) 0.1146(8) Uani 1 1 d . . . . .
H7 H -0.080809 0.287849 0.085589 0.138 Uiso 1 1 calc R U . . .
C8 C 0.04910(15) 0.3940(3) 0.14060(13) 0.0939(6) Uani 1 1 d . . . . .
C9 C 0.03723(16) 0.5518(3) 0.10570(14) 0.1034(7) Uani 1 1 d . . . . .
H9 H -0.020312 0.575969 0.068802 0.124 Uiso 1 1 calc R U . . .
C10 C 0.10771(17) 0.6704(3) 0.12441(14) 0.1004(6) Uani 1 1 d . . . . .
H10 H 0.099274 0.774971 0.100297 0.120 Uiso 1 1 calc R U . . .
O11 O 0.25908(12) 0.76437(18) 0.19390(10) 0.1086(5) Uani 1 1 d . . . . .
C12 C 0.34571(16) 0.7422(2) 0.24662(15) 0.0925(6) Uani 1 1 d . . . . .
C13 C 0.35131(16) 0.7756(3) 0.32856(16) 0.0957(6) Uani 1 1 d . . . . .
C14 C 0.43989(17) 0.7686(3) 0.38057(14) 0.0908(6) Uani 1 1 d . . . . .
C15 C 0.52868(16) 0.7288(2) 0.35516(13) 0.0836(5) Uani 1 1 d . . . . .
C16 C 0.51955(15) 0.6931(2) 0.27214(14) 0.0891(6) Uani 1 1 d . . . . .
C17 C 0.43212(17) 0.6979(2) 0.21962(14) 0.0914(6) Uani 1 1 d . . . . .
F18 F 0.26816(10) 0.81770(19) 0.35791(10) 0.1234(5) Uani 1 1 d . . . . .
F19 F 0.43602(10) 0.80295(18) 0.45990(8) 0.1144(5) Uani 1 1 d . . . . .
F20 F 0.60204(9) 0.65063(18) 0.24100(8) 0.1127(4) Uani 1 1 d . . . . .
F21 F 0.43055(11) 0.66179(18) 0.14014(8) 0.1184(5) Uani 1 1 d . . . . .
C22 C 0.6315(5) 0.7307(12) 0.4083(6) 0.0743(17) Uani 0.638(8) 1 d . U P A 1
H22 H 0.677226 0.787423 0.376493 0.089 Uiso 0.638(8) 1 calc R U P A 1
C23 C 0.6710(5) 0.5581(8) 0.4256(4) 0.1026(15) Uani 0.638(8) 1 d . U P A 1
H23A H 0.722181 0.531685 0.392079 0.123 Uiso 0.638(8) 1 calc R U P A 1
H23B H 0.617778 0.476665 0.415269 0.123 Uiso 0.638(8) 1 calc R U P A 1
C24 C 0.7140(4) 0.5650(5) 0.5162(3) 0.1036(15) Uani 0.638(8) 1 d . U P A 1
H24 H 0.725650 0.456430 0.542819 0.124 Uiso 0.638(8) 1 calc R U P A 1
C25 C 0.8065(11) 0.6768(18) 0.5240(9) 0.106(3) Uani 0.638(8) 1 d . U P A 1
H25A H 0.846733 0.654629 0.480935 0.127 Uiso 0.638(8) 1 calc R U P A 1
H25B H 0.847623 0.666236 0.577740 0.127 Uiso 0.638(8) 1 calc R U P A 1
C26 C 0.7535(4) 0.8525(6) 0.5126(3) 0.1043(14) Uani 0.638(8) 1 d . U P A 1
H26A H 0.767396 0.917539 0.562869 0.125 Uiso 0.638(8) 1 calc R U P A 1
H26B H 0.775844 0.913728 0.467701 0.125 Uiso 0.638(8) 1 calc R U P A 1
C27 C 0.6429(5) 0.8116(8) 0.4926(4) 0.0937(15) Uani 0.638(8) 1 d . U P A 1
H27 H 0.597114 0.903780 0.497996 0.112 Uiso 0.638(8) 1 calc R U P A 1
C28 C 0.6348(5) 0.6681(13) 0.5478(6) 0.094(2) Uani 0.638(8) 1 d . U P A 1
H28A H 0.569335 0.616381 0.537898 0.113 Uiso 0.638(8) 1 calc R U P A 1
H28B H 0.652230 0.696301 0.605797 0.113 Uiso 0.638(8) 1 calc R U P A 1
C30 C 0.6261(15) 0.709(3) 0.4022(14) 0.120(6) Uani 0.362(8) 1 d D U P A 2
H30 H 0.673580 0.698950 0.362831 0.144 Uiso 0.362(8) 1 calc R U P A 2
C31 C 0.7049(9) 0.7767(11) 0.5432(6) 0.120(3) Uani 0.362(8) 1 d D U P A 2
H31 H 0.710752 0.852458 0.590514 0.145 Uiso 0.362(8) 1 calc R U P A 2
C32 C 0.6491(7) 0.5613(13) 0.4669(8) 0.108(3) Uani 0.362(8) 1 d D U P A 2
H32 H 0.611044 0.459874 0.450926 0.129 Uiso 0.362(8) 1 calc R U P A 2
C33 C 0.6641(9) 0.8545(13) 0.4639(7) 0.100(3) Uani 0.362(8) 1 d . U P A 2
H33A H 0.715453 0.918433 0.442767 0.119 Uiso 0.362(8) 1 calc R U P A 2
H33B H 0.609246 0.927976 0.470882 0.119 Uiso 0.362(8) 1 calc R U P A 2
C34 C 0.7613(7) 0.5365(12) 0.4811(6) 0.126(3) Uani 0.362(8) 1 d D U P A 2
H34A H 0.788898 0.537445 0.429778 0.152 Uiso 0.362(8) 1 calc R U P A 2
H34B H 0.780474 0.434825 0.511112 0.152 Uiso 0.362(8) 1 calc R U P A 2
C35 C 0.7925(16) 0.695(3) 0.5351(15) 0.105(6) Uani 0.362(8) 1 d . U P A 2
H35A H 0.827750 0.663476 0.588969 0.127 Uiso 0.362(8) 1 calc R U P A 2
H35B H 0.835756 0.765627 0.508116 0.127 Uiso 0.362(8) 1 calc R U P A 2
C36 C 0.6327(18) 0.630(3) 0.5488(16) 0.139(7) Uani 0.362(8) 1 d D U P A 2
H36A H 0.654860 0.555941 0.594584 0.167 Uiso 0.362(8) 1 calc R U P A 2
H36B H 0.564221 0.664902 0.549704 0.167 Uiso 0.362(8) 1 calc R U P A 2

loop_
_atom_site_aniso_label
_atom_site_aniso_U_11
_atom_site_aniso_U_22
_atom_site_aniso_U_33
_atom_site_aniso_U_23
_atom_site_aniso_U_13
_atom_site_aniso_U_12
C1 0.0817(12) 0.0810(14) 0.0977(13) -0.0017(11) 0.0012(10) 0.0007(10)
C2 0.0756(11) 0.0830(13) 0.0923(12) -0.0010(10) 0.0010(9) -0.0007(9)
C3 0.0762(12) 0.0852(14) 0.0929(12) -0.0092(10) 0.0125(9) -0.0033(10)
C4 0.0966(14) 0.0871(15) 0.1015(14) -0.0048(11) 0.0160(11) -0.0099(11)
C5 0.1140(18) 0.0990(16) 0.1242(17) -0.0070(14) 0.0277(14) -0.0220(15)
C6 0.1078(19) 0.118(2) 0.142(2) -0.0265(18) 0.0263(16) -0.0358(16)
C7 0.0827(15) 0.134(2) 0.1240(18) -0.0236(17) 0.0051(12) -0.0153(14)
C8 0.0751(12) 0.1035(16) 0.1018(14) -0.0176(12) 0.0097(10) -0.0012(11)
C9 0.0817(13) 0.1123(19) 0.1094(15) -0.0127(14) -0.0067(11) 0.0132(13)
C10 0.0963(15) 0.0927(15) 0.1062(15) -0.0005(12) -0.0038(12) 0.0135(12)
O11 0.0994(10) 0.0819(10) 0.1332(12) 0.0165(9) -0.0190(9) -0.0066(8)
C12 0.0896(15) 0.0732(12) 0.1082(16) 0.0090(11) -0.0059(11) -0.0081(10)
C13 0.0820(14) 0.0822(14) 0.1218(18) 0.0033(12) 0.0120(12) 0.0040(10)
C14 0.0954(15) 0.0786(13) 0.0954(14) -0.0054(10) 0.0053(11) 0.0008(10)
C15 0.0844(13) 0.0700(11) 0.0938(13) 0.0000(10) 0.0051(10) -0.0053(9)
C16 0.0851(13) 0.0790(13) 0.1025(15) 0.0015(11) 0.0114(11) -0.0036(10)
C17 0.1000(15) 0.0763(13) 0.0938(14) 0.0009(10) 0.0014(11) -0.0080(11)
F18 0.0948(9) 0.1313(12) 0.1429(11) 0.0007(9) 0.0138(8) 0.0186(8)
F19 0.1101(9) 0.1303(11) 0.1018(9) -0.0182(7) 0.0123(7) 0.0147(8)
F20 0.1000(9) 0.1351(11) 0.1033(9) -0.0066(7) 0.0164(6) 0.0027(8)
F21 0.1329(11) 0.1244(11) 0.0922(9) -0.0043(7) -0.0015(7) -0.0029(8)
C22 0.061(2) 0.073(3) 0.086(3) 0.000(3) 0.003(2) -0.0078(19)
C23 0.100(3) 0.082(3) 0.123(4) -0.010(3) 0.009(3) 0.004(2)
C24 0.096(3) 0.084(2) 0.128(3) 0.020(2) 0.008(3) 0.005(2)
C25 0.101(5) 0.094(4) 0.120(4) 0.009(4) 0.007(3) 0.005(4)
C26 0.098(3) 0.096(3) 0.112(3) -0.004(2) -0.006(2) -0.006(2)
C27 0.094(3) 0.084(3) 0.100(4) -0.010(3) 0.004(3) 0.007(2)
C28 0.080(3) 0.111(5) 0.089(3) 0.019(3) 0.008(2) 0.002(3)
C30 0.162(12) 0.092(9) 0.107(9) -0.022(6) 0.022(8) -0.007(7)
C31 0.142(8) 0.103(6) 0.106(5) -0.011(5) -0.014(6) -0.009(6)
C32 0.091(6) 0.081(5) 0.142(8) 0.000(6) -0.011(6) 0.001(4)
C33 0.113(7) 0.078(5) 0.102(7) 0.001(4) -0.004(5) -0.014(4)
C34 0.113(6) 0.135(7) 0.127(6) -0.005(5) 0.004(5) 0.032(5)
C35 0.069(6) 0.118(11) 0.122(9) -0.017(6) -0.012(6) 0.003(6)
C36 0.182(13) 0.095(8) 0.140(11) 0.019(7) 0.020(9) -0.007(7)

loop_
_atom_type_symbol
_atom_type_description
_atom_type_scat_dispersion_real
_atom_type_scat_dispersion_imag
_atom_type_scat_source
C C 0.0034 0.0017 'International Tables Vol C Tables 4.2.6.8 and 6.1.1.4'
H H 0.0000 0.0000 'International Tables Vol C Tables 4.2.6.8 and 6.1.1.4'
O O 0.0116 0.0065 'International Tables Vol C Tables 4.2.6.8 and 6.1.1.4'
F F 0.0186 0.0109 'International Tables Vol C Tables 4.2.6.8 and 6.1.1.4'

loop_
_geom_angle_atom_site_label_1
_geom_angle_atom_site_label_2
_geom_angle_atom_site_label_3
_geom_angle
_geom_angle_site_symmetry_1
_geom_angle_site_symmetry_3
_geom_angle_publ_flag
C2 C1 O11 124.57(18) . . ?
C2 C1 C10 122.0(2) . . ?
O11 C1 C10 113.42(19) . . ?
C1 C2 C3 119.93(18) . . ?
C1 C2 H2 120.0 . . ?
C3 C2 H2 120.0 . . ?
C4 C3 C8 118.9(2) . . ?
C4 C3 C2 122.23(19) . . ?
C8 C3 C2 118.9(2) . . ?
C5 C4 C3 121.3(2) . . ?
C5 C4 H4 119.3 . . ?
C3 C4 H4 119.3 . . ?
C4 C5 C6 119.5(3) . . ?
C4 C5 H5 120.2 . . ?
C6 C5 H5 120.2 . . ?
C7 C6 C5 121.2(2) . . ?
C7 C6 H6 119.4 . . ?
C5 C6 H6 119.4 . . ?
C6 C7 C8 120.9(2) . . ?
C6 C7 H7 119.6 . . ?
C8 C7 H7 119.6 . . ?
C9 C8 C3 118.9(2) . . ?
C9 C8 C7 122.9(2) . . ?
C3 C8 C7 118.2(2) . . ?
C10 C9 C8 121.3(2) . . ?
C10 C9 H9 119.4 . . ?
C8 C9 H9 119.4 . . ?
C9 C10 C1 118.9(2) . . ?
C9 C10 H10 120.5 . . ?
C1 C10 H10 120.5 . . ?
C12 O11 C1 118.65(15) . . ?
O11 C12 C13 121.0(2) . . ?
O11 C12 C17 122.0(2) . . ?
C13 C12 C17 116.8(2) . . ?
F18 C13 C12 118.9(2) . . ?
F18 C13 C14 119.8(2) . . ?
C12 C13 C14 121.4(2) . . ?
F19 C14 C13 116.0(2) . . ?
F19 C14 C15 120.7(2) . . ?
C13 C14 C15 123.4(2) . . ?
C14 C15 C16 113.5(2) . . ?
C14 C15 C30 130.0(11) . . ?
C16 C15 C30 116.4(11) . . ?
C14 C15 C22 126.3(4) . . ?
C16 C15 C22 120.2(4) . . ?
F20 C16 C17 117.6(2) . . ?
F20 C16 C15 118.30(19) . . ?
C17 C16 C15 124.1(2) . . ?
F21 C17 C16 119.8(2) . . ?
F21 C17 C12 119.3(2) . . ?
C16 C17 C12 120.9(2) . . ?
C23 C22 C27 104.1(5) . . ?
C23 C22 C15 111.5(7) . . ?
C27 C22 C15 118.8(6) . . ?
C23 C22 H22 107.3 . . ?
C27 C22 H22 107.3 . . ?
C15 C22 H22 107.3 . . ?
C22 C23 C24 103.0(6) . . ?
C22 C23 H23A 111.2 . . ?
C24 C23 H23A 111.2 . . ?
C22 C23 H23B 111.2 . . ?
C24 C23 H23B 111.2 . . ?
H23A C23 H23B 109.1 . . ?
C28 C24 C23 99.7(5) . . ?
C28 C24 C25 105.1(8) . . ?
C23 C24 C25 107.0(7) . . ?
C28 C24 H24 114.5 . . ?
C23 C24 H24 114.5 . . ?
C25 C24 H24 114.5 . . ?
C24 C25 C26 99.6(9) . . ?
C24 C25 H25A 111.8 . . ?
C26 C25 H25A 111.8 . . ?
C24 C25 H25B 111.9 . . ?
C26 C25 H25B 111.8 . . ?
H25A C25 H25B 109.6 . . ?
C27 C26 C25 104.1(6) . . ?
C27 C26 H26A 110.9 . . ?
C25 C26 H26A 110.9 . . ?
C27 C26 H26B 110.9 . . ?
C25 C26 H26B 110.9 . . ?
H26A C26 H26B 108.9 . . ?
C28 C27 C22 102.3(6) . . ?
C28 C27 C26 101.5(6) . . ?
C22 C27 C26 104.5(5) . . ?
C28 C27 H27 115.5 . . ?
C22 C27 H27 115.5 . . ?
C26 C27 H27 115.5 . . ?
C27 C28 C24 95.7(6) . . ?
C27 C28 H28A 112.6 . . ?
C24 C28 H28A 112.6 . . ?
C27 C28 H28B 112.6 . . ?
C24 C28 H28B 112.6 . . ?
H28A C28 H28B 110.1 . . ?
C15 C30 C33 116.2(17) . . ?
C15 C30 C32 120.9(13) . . ?
C33 C30 C32 96.8(13) . . ?
C15 C30 H30 107.3 . . ?
C33 C30 H30 107.3 . . ?
C32 C30 H30 107.3 . . ?
C35 C31 C33 109.4(14) . . ?
C35 C31 C36 101.5(17) . . ?
C33 C31 C36 102.8(12) . . ?
C35 C31 H31 113.9 . . ?
C33 C31 H31 113.9 . . ?
C36 C31 H31 113.9 . . ?
C36 C32 C34 101.1(13) . . ?
C36 C32 C30 106.1(15) . . ?
C34 C32 C30 106.9(11) . . ?
C36 C32 H32 113.9 . . ?
C34 C32 H32 113.9 . . ?
C30 C32 H32 113.9 . . ?
C31 C33 C30 106.7(10) . . ?
C31 C33 H33A 110.4 . . ?
C30 C33 H33A 110.4 . . ?
C31 C33 H33B 110.4 . . ?
C30 C33 H33B 110.4 . . ?
H33A C33 H33B 108.6 . . ?
C32 C34 C35 99.0(12) . . ?
C32 C34 H34A 112.0 . . ?
C35 C34 H34A 112.0 . . ?
C32 C34 H34B 112.0 . . ?
C35 C34 H34B 112.0 . . ?
H34A C34 H34B 109.7 . . ?
C31 C35 C34 106.3(14) . . ?
C31 C35 H35A 110.5 . . ?
C34 C35 H35A 110.5 . . ?
C31 C35 H35B 110.5 . . ?
C34 C35 H35B 110.5 . . ?
H35A C35 H35B 108.7 . . ?
C32 C36 C31 92.9(14) . . ?
C32 C36 H36A 113.1 . . ?
C31 C36 H36A 113.1 . . ?
C32 C36 H36B 113.1 . . ?
C31 C36 H36B 113.1 . . ?
H36A C36 H36B 110.5 . . ?

loop_
_geom_bond_atom_site_label_1
_geom_bond_atom_site_label_2
_geom_bond_distance
_geom_bond_site_symmetry_2
_geom_bond_publ_flag
C1 C2 1.353(3) . ?
C1 O11 1.394(2) . ?
C1 C10 1.403(3) . ?
C2 C3 1.417(3) . ?
C2 H2 0.9400 . ?
C3 C4 1.410(3) . ?
C3 C8 1.415(3) . ?
C4 C5 1.365(3) . ?
C4 H4 0.9400 . ?
C5 C6 1.398(4) . ?
C5 H5 0.9400 . ?
C6 C7 1.348(4) . ?
C6 H6 0.9400 . ?
C7 C8 1.425(3) . ?
C7 H7 0.9400 . ?
C8 C9 1.408(3) . ?
C9 C10 1.366(3) . ?
C9 H9 0.9400 . ?
C10 H10 0.9400 . ?
O11 C12 1.371(3) . ?
C12 C13 1.372(3) . ?
C12 C17 1.373(3) . ?
C13 F18 1.346(3) . ?
C13 C14 1.376(3) . ?
C14 F19 1.350(2) . ?
C14 C15 1.381(3) . ?
C15 C16 1.390(3) . ?
C15 C30 1.446(19) . ?
C15 C22 1.539(7) . ?
C16 F20 1.353(2) . ?
C16 C17 1.367(3) . ?
C17 F21 1.343(2) . ?
C22 C23 1.517(10) . ?
C22 C27 1.528(13) . ?
C22 H22 0.9900 . ?
C23 C24 1.526(8) . ?
C23 H23A 0.9800 . ?
C23 H23B 0.9800 . ?
C24 C28 1.523(12) . ?
C24 C25 1.547(15) . ?
C24 H24 0.9900 . ?
C25 C26 1.602(16) . ?
C25 H25A 0.9800 . ?
C25 H25B 0.9800 . ?
C26 C27 1.535(9) . ?
C26 H26A 0.9800 . ?
C26 H26B 0.9800 . ?
C27 C28 1.497(12) . ?
C27 H27 0.9900 . ?
C28 H28A 0.9800 . ?
C28 H28B 0.9800 . ?
C30 C33 1.60(3) . ?
C30 C32 1.606(16) . ?
C30 H30 0.9900 . ?
C31 C35 1.39(3) . ?
C31 C33 1.486(16) . ?
C31 C36 1.562(16) . ?
C31 H31 0.9900 . ?
C32 C36 1.51(3) . ?
C32 C34 1.529(13) . ?
C32 H32 0.9900 . ?
C33 H33A 0.9800 . ?
C33 H33B 0.9800 . ?
C34 C35 1.59(3) . ?
C34 H34A 0.9800 . ?
C34 H34B 0.9800 . ?
C35 H35A 0.9800 . ?
C35 H35B 0.9800 . ?
C36 H36A 0.9800 . ?
C36 H36B 0.9800 . ?

loop_
_geom_torsion_atom_site_label_1
_geom_torsion_atom_site_label_2
_geom_torsion_atom_site_label_3
_geom_torsion_atom_site_label_4
_geom_torsion
_geom_torsion_site_symmetry_1
_geom_torsion_site_symmetry_2
_geom_torsion_site_symmetry_3
_geom_torsion_site_symmetry_4
_geom_torsion_publ_flag
O11 C1 C2 C3 -179.15(19) . . . . ?
C10 C1 C2 C3 0.8(3) . . . . ?
C1 C2 C3 C4 179.38(19) . . . . ?
C1 C2 C3 C8 -0.6(3) . . . . ?
C8 C3 C4 C5 -0.4(3) . . . . ?
C2 C3 C4 C5 179.5(2) . . . . ?
C3 C4 C5 C6 -0.2(3) . . . . ?
C4 C5 C6 C7 0.7(4) . . . . ?
C5 C6 C7 C8 -0.4(4) . . . . ?
C4 C3 C8 C9 179.88(19) . . . . ?
C2 C3 C8 C9 -0.1(3) . . . . ?
C4 C3 C8 C7 0.7(3) . . . . ?
C2 C3 C8 C7 -179.32(19) . . . . ?
C6 C7 C8 C9 -179.4(2) . . . . ?
C6 C7 C8 C3 -0.2(3) . . . . ?
C3 C8 C9 C10 0.7(3) . . . . ?
C7 C8 C9 C10 179.9(2) . . . . ?
C8 C9 C10 C1 -0.7(3) . . . . ?
C2 C1 C10 C9 -0.1(3) . . . . ?
O11 C1 C10 C9 179.8(2) . . . . ?
C2 C1 O11 C12 0.7(3) . . . . ?
C10 C1 O11 C12 -179.2(2) . . . . ?
C1 O11 C12 C13 -90.3(3) . . . . ?
C1 O11 C12 C17 94.7(2) . . . . ?
O11 C12 C13 F18 5.5(3) . . . . ?
C17 C12 C13 F18 -179.23(18) . . . . ?
O11 C12 C13 C14 -173.84(18) . . . . ?
C17 C12 C13 C14 1.4(3) . . . . ?
F18 C13 C14 F19 1.1(3) . . . . ?
C12 C13 C14 F19 -179.59(19) . . . . ?
F18 C13 C14 C15 -179.0(2) . . . . ?
C12 C13 C14 C15 0.3(3) . . . . ?
F19 C14 C15 C16 178.55(18) . . . . ?
C13 C14 C15 C16 -1.3(3) . . . . ?
F19 C14 C15 C30 3.2(11) . . . . ?
C13 C14 C15 C30 -176.7(10) . . . . ?
F19 C14 C15 C22 -4.9(5) . . . . ?
C13 C14 C15 C22 175.2(4) . . . . ?
C14 C15 C16 F20 -179.25(18) . . . . ?
C30 C15 C16 F20 -3.2(9) . . . . ?
C22 C15 C16 F20 4.0(5) . . . . ?
C14 C15 C16 C17 0.7(3) . . . . ?
C30 C15 C16 C17 176.7(8) . . . . ?
C22 C15 C16 C17 -176.1(4) . . . . ?
F20 C16 C17 F21 -0.3(3) . . . . ?
C15 C16 C17 F21 179.80(18) . . . . ?
F20 C16 C17 C12 -179.06(18) . . . . ?
C15 C16 C17 C12 1.0(3) . . . . ?
O11 C12 C17 F21 -5.6(3) . . . . ?
C13 C12 C17 F21 179.16(18) . . . . ?
O11 C12 C17 C16 173.17(18) . . . . ?
C13 C12 C17 C16 -2.0(3) . . . . ?
C14 C15 C22 C23 109.2(7) . . . . ?
C16 C15 C22 C23 -74.4(6) . . . . ?
C14 C15 C22 C27 -11.8(8) . . . . ?
C16 C15 C22 C27 164.6(4) . . . . ?
C27 C22 C23 C24 -7.5(6) . . . . ?
C15 C22 C23 C24 -136.8(6) . . . . ?
C22 C23 C24 C28 40.1(6) . . . . ?
C22 C23 C24 C25 -69.1(9) . . . . ?
C28 C24 C25 C26 -29.6(9) . . . . ?
C23 C24 C25 C26 75.8(9) . . . . ?
C24 C25 C26 C27 -5.1(10) . . . . ?
C23 C22 C27 C28 -28.5(6) . . . . ?
C15 C22 C27 C28 96.2(6) . . . . ?
C23 C22 C27 C26 77.0(6) . . . . ?
C15 C22 C27 C26 -158.3(5) . . . . ?
C25 C26 C27 C28 38.4(8) . . . . ?
C25 C26 C27 C22 -67.6(8) . . . . ?
C22 C27 C28 C24 52.5(6) . . . . ?
C26 C27 C28 C24 -55.3(6) . . . . ?
C23 C24 C28 C27 -57.0(6) . . . . ?
C25 C24 C28 C27 53.6(7) . . . . ?
C14 C15 C30 C33 -50.6(17) . . . . ?
C16 C15 C30 C33 134.2(13) . . . . ?
C14 C15 C30 C32 66(2) . . . . ?
C16 C15 C30 C32 -109.1(18) . . . . ?
C15 C30 C32 C36 -93(2) . . . . ?
C33 C30 C32 C36 32.9(16) . . . . ?
C15 C30 C32 C34 159.4(17) . . . . ?
C33 C30 C32 C34 -74.4(15) . . . . ?
C35 C31 C33 C30 69.9(19) . . . . ?
C36 C31 C33 C30 -37.4(18) . . . . ?
C15 C30 C33 C31 133.2(13) . . . . ?
C32 C30 C33 C31 3.6(16) . . . . ?
C36 C32 C34 C35 -37.5(15) . . . . ?
C30 C32 C34 C35 73.4(18) . . . . ?
C33 C31 C35 C34 -72.3(17) . . . . ?
C36 C31 C35 C34 35.9(19) . . . . ?
C32 C34 C35 C31 0.2(18) . . . . ?
C34 C32 C36 C31 57.4(14) . . . . ?
C30 C32 C36 C31 -54.0(16) . . . . ?
C35 C31 C36 C32 -58.0(16) . . . . ?
C33 C31 C36 C32 55.2(15) . . . . ?
